data_4125634
loop_
_publ_author_name
'Bai, Linyi'
'Bose, Purnandhu'
'Gao, Qiang'
'Li, Yongxin'
'Ganguly, Rakesh'
'Zhao, Yanli'

_publ_section_title
;
 Halogen-Assisted Piezochromic Supramolecular Assemblies for Versatile
 Haptic Memory.
;
_journal_issue 1
_journal_name_full 'Journal of the American Chemical Society'
_journal_page_first 436
_journal_page_last 441
_journal_paper_doi 10.1021/jacs.6b11057
_journal_volume 139
_journal_year 2017
_chemical_formula_sum 'C34 H20 F4 I2 N2'
_chemical_formula_weight 786.32
_space_group_crystal_system triclinic
_space_group_IT_number 2
_space_group_name_Hall '-P 1'
_space_group_name_H-M_alt 'P -1'
_symmetry_space_group_name_Hall '-P 1'
_symmetry_space_group_name_H-M 'P -1'
_atom_sites_solution_hydrogens geom
_cell_angle_alpha 116.789(5)
_cell_angle_beta 105.997(5)
_cell_angle_gamma 92.452(6)
_cell_formula_units_Z 1
_cell_length_a 8.111(4)
_cell_length_b 10.142(5)
_cell_length_c 10.582(5)
_cell_measurement_reflns_used 3616
_cell_measurement_temperature 103.(2)
_cell_measurement_theta_max 23.5728
_cell_measurement_theta_min 2.2846
_cell_volume 732.7(6)
_computing_cell_refinement 'SAINT V8.35A (Bruker AXS Inc., 2015)'
_computing_data_collection 'APEX3 (Bruker AXS Inc., 2015)'
_computing_data_reduction 'SAINT V8.35A (Bruker AXS Inc., 2015)'
_computing_molecular_graphics 'XP (Bruker AXS Inc., 2015)'
_computing_publication_material 'APEX3 (Bruker AXS Inc., 2015)'
_computing_structure_refinement 'SHELXL-2014/7 (Sheldrick, 2014)'
_computing_structure_solution 'XT, VERSION 2014/4'
_diffrn_ambient_temperature 103.(2)
_diffrn_detector_area_resol_mean 8.3333
_diffrn_measured_fraction_theta_full 0.996
_diffrn_measured_fraction_theta_max 0.996
_diffrn_measurement_device_type 'CCD area detector'
_diffrn_measurement_method 'phi and omega scans'
_diffrn_radiation_monochromator graphite
_diffrn_radiation_type MoK\a
_diffrn_radiation_wavelength 0.71073
_diffrn_reflns_av_unetI/netI 0.0569
_diffrn_reflns_limit_h_max 9
_diffrn_reflns_limit_h_min -10
_diffrn_reflns_limit_k_max 11
_diffrn_reflns_limit_k_min -13
_diffrn_reflns_limit_l_max 13
_diffrn_reflns_limit_l_min 0
_diffrn_reflns_number 3348
_diffrn_reflns_theta_full 27.46
_diffrn_reflns_theta_max 27.46
_diffrn_reflns_theta_min 2.29
_diffrn_source 'fine-focus sealed tube'
_diffrn_source_type 'Bruker KappaCCD'
_exptl_absorpt_coefficient_mu 2.199
_exptl_absorpt_correction_T_max 0.84
_exptl_absorpt_correction_T_min 0.58
_exptl_absorpt_correction_type multi-scan
_exptl_absorpt_process_details 'TWINABS - Bruker AXS scaling for twinned crystals - Version 2012/1'
_exptl_crystal_colour yellow
_exptl_crystal_density_diffrn 1.782
_exptl_crystal_density_method 'not measured'
_exptl_crystal_description plate
_exptl_crystal_F_000 380
_exptl_crystal_size_max 0.420
_exptl_crystal_size_mid 0.200
_exptl_crystal_size_min 0.080
_refine_diff_density_max 1.413
_refine_diff_density_min -1.064
_refine_ls_extinction_method none
_refine_ls_goodness_of_fit_ref 1.043
_refine_ls_hydrogen_treatment constr
_refine_ls_matrix_type full
_refine_ls_number_parameters 371
_refine_ls_number_reflns 3348
_refine_ls_number_restraints 814
_refine_ls_restrained_S_all 0.934
_refine_ls_R_factor_all 0.0464
_refine_ls_R_factor_gt 0.0373
_refine_ls_shift/su_max 0.000
_refine_ls_shift/su_mean 0.000
_refine_ls_structure_factor_coef Fsqd
_refine_ls_weighting_details 'w=1/[\s^2^(Fo^2^)+(0.0435P)^2^+0.6895P] where P=(Fo^2^+2Fc^2^)/3'
_refine_ls_weighting_scheme calc
_refine_ls_wR_factor_gt 0.0861
_refine_ls_wR_factor_ref 0.0911
_reflns_number_gt 2917
_reflns_number_total 3348
_reflns_threshold_expression 'I > 2\s(I)'
_cod_data_source_file ja6b11057_si_003.cif
_cod_data_source_block zhao53s_0m_5
_cod_depositor_comments
;
The following automatic conversions were performed:

'_exptl_absorpt_correction_type' value 'Multi-Scan' changed to
'multi-scan' according to
/home/data/users/saulius/crontab/automatic-downloads/current/ACS/lib/dictionaries/cif_core.dic
dictionary named 'cif_core.dic' version 2.4.2 from 2011-04-26.

Automatic conversion script
Id: cif_fix_values 4973 2017-02-22 13:04:09Z antanas 
;
_cod_database_code 4125634

loop_
_space_group_symop_operation_xyz
'x, y, z'
'-x, -y, -z'

loop_
_atom_site_type_symbol
_atom_site_label
_atom_site_fract_x
_atom_site_fract_y
_atom_site_fract_z
_atom_site_U_iso_or_equiv
_atom_site_adp_type
_atom_site_calc_flag
_atom_site_refinement_flags_adp
_atom_site_refinement_flags_occupancy
_atom_site_refinement_flags_posn
_atom_site_occupancy
_atom_site_disorder_assembly
_atom_site_disorder_group
C C1 0.9499(13) 0.7852(14) -0.0558(13) 0.0197(16) Uani d U P D 0.5 A 1
H H1 0.919 0.8071 -0.1367 0.024 Uiso calc U P R 0.5 A 1
C C2 0.8498(13) 0.8254(15) 0.0372(12) 0.0183(16) Uani d U P D 0.5 A 1
H H2 0.7514 0.8697 0.0185 0.022 Uiso calc U P R 0.5 A 1
C C3 0.8985(15) 0.7987(16) 0.1614(13) 0.0181(17) Uani d U P D 0.5 A 1
C C4 1.0438(13) 0.7351(13) 0.1820(12) 0.0200(17) Uani d U P D 0.5 A 1
H H4 1.0821 0.7175 0.2654 0.024 Uiso calc U P R 0.5 A 1
C C5 1.1341(13) 0.6970(14) 0.0797(12) 0.0211(17) Uani d U P D 0.5 A 1
H H5 1.2343 0.6538 0.0956 0.025 Uiso calc U P R 0.5 A 1
C C6 0.7967(13) 0.8326(13) 0.2659(12) 0.0193(17) Uani d U P D 0.5 A 1
H H6 0.8511 0.8149 0.3471 0.023 Uiso calc U P R 0.5 A 1
C C7 0.6707(13) 0.8740(16) 0.2730(12) 0.019(2) Uani d U P D 0.5 A 1
H H7 0.6029 0.8674 0.1807 0.022 Uiso calc U P R 0.5 A 1
C C8 0.5815(19) 0.937(2) 0.3890(18) 0.017(2) Uani d U P D 0.5 A 1
C C9 0.4471(12) 1.0155(12) 0.3684(11) 0.0162(16) Uani d U P D 0.5 A 1
C C10 0.3904(13) 1.0342(13) 0.2362(11) 0.0178(18) Uani d U P D 0.5 A 1
H H10 0.4468 0.9948 0.1629 0.021 Uiso calc U P R 0.5 A 1
C C11 0.2567(13) 1.1079(13) 0.2157(13) 0.023(2) Uani d U P D 0.5 A 1
H H11 0.2186 1.1161 0.1267 0.027 Uiso calc U P R 0.5 A 1
C C12 0.1741(13) 1.1720(13) 0.3256(12) 0.022(2) Uani d U P D 0.5 A 1
H H12 0.0837 1.2256 0.3113 0.026 Uiso calc U P R 0.5 A 1
C C13 0.2238(13) 1.1573(14) 0.4513(13) 0.022(2) Uani d U P D 0.5 A 1
H H13 0.1664 1.1999 0.5235 0.027 Uiso calc U P R 0.5 A 1
C C14 0.3611(12) 1.0786(13) 0.4774(12) 0.0170(17) Uani d U P D 0.5 A 1
C C15 0.4651(12) 0.5345(14) 0.3868(12) 0.0183(16) Uani d U P D 0.5 B 1
C C16 0.592(3) 0.4456(14) 0.396(2) 0.017(2) Uani d U P D 0.5 B 1
C C17 0.6217(13) 0.4125(14) 0.5126(13) 0.0192(17) Uani d U P D 0.5 B 1
F F1 0.4267(8) 0.5704(8) 0.2731(8) 0.0230(15) Uani d U P D 0.5 B 1
F F2 0.7429(9) 0.3302(9) 0.5280(8) 0.0273(17) Uani d U P D 0.5 B 1
N N1 1.085(3) 0.7189(17) -0.042(3) 0.019(2) Uani d U P D 0.5 A 1
C C1A 1.1594(13) 0.8751(12) 0.0890(12) 0.0208(18) Uani d U P D 0.5 C 2
H H1A 1.2675 0.9307 0.1054 0.025 Uiso calc U P R 0.5 C 2
C C2A 1.0822(13) 0.9328(12) 0.1975(12) 0.022(2) Uani d U P D 0.5 C 2
H H2A 1.1373 1.0249 0.2869 0.027 Uiso calc U P R 0.5 C 2
C C3A 0.9203(15) 0.8543(17) 0.1755(12) 0.020(2) Uani d U P D 0.5 C 2
C C4A 0.8459(13) 0.7173(13) 0.0411(12) 0.0209(17) Uani d U P D 0.5 C 2
H H4A 0.7372 0.6597 0.0207 0.025 Uiso calc U P R 0.5 C 2
C C5A 0.9374(13) 0.6689(13) -0.0611(12) 0.0185(17) Uani d U P D 0.5 C 2
H H5A 0.8879 0.5767 -0.1517 0.022 Uiso calc U P R 0.5 C 2
C C6A 0.8341(12) 0.9134(14) 0.2906(10) 0.018(2) Uani d U P D 0.5 C 2
H H6A 0.9128 0.9397 0.3871 0.022 Uiso calc U P R 0.5 C 2
C C7A 0.7018(13) 0.9356(14) 0.2951(14) 0.0181(19) Uani d U P D 0.5 C 2
H H7A 0.6348 0.9358 0.2061 0.022 Uiso calc U P R 0.5 C 2
C C8A 0.5970(18) 0.9654(19) 0.3994(18) 0.015(2) Uani d U P D 0.5 C 2
C C9A 0.4620(12) 0.8560(11) 0.3747(11) 0.0162(16) Uani d U P D 0.5 C 2
C C10A 0.4139(13) 0.7084(12) 0.2448(12) 0.021(2) Uani d U P D 0.5 C 2
H H10A 0.4765 0.6838 0.1758 0.025 Uiso calc U P R 0.5 C 2
C C11A 0.2796(13) 0.6033(12) 0.2192(12) 0.022(2) Uani d U P D 0.5 C 2
H H11A 0.2494 0.507 0.1326 0.027 Uiso calc U P R 0.5 C 2
C C12A 0.1852(14) 0.6370(13) 0.3212(12) 0.023(2) Uani d U P D 0.5 C 2
H H12A 0.0928 0.5633 0.3031 0.027 Uiso calc U P R 0.5 C 2
C C13A 0.2272(12) 0.7754(11) 0.4454(12) 0.0184(19) Uani d U P D 0.5 C 2
H H13A 0.1635 0.7965 0.5132 0.022 Uiso calc U P R 0.5 C 2
C C14A 0.3650(12) 0.8893(12) 0.4756(11) 0.0170(18) Uani d U P D 0.5 C 2
C C15A 0.6333(13) 0.5959(13) 0.5105(12) 0.0177(17) Uani d U P D 0.5 B 2
C C16A 0.585(3) 0.4470(16) 0.390(2) 0.017(2) Uani d U P D 0.5 B 2
C C17A 0.4531(13) 0.3525(13) 0.3862(12) 0.0177(17) Uani d U P D 0.5 B 2
F F1A 0.7638(8) 0.6943(8) 0.5228(8) 0.0222(15) Uani d U P D 0.5 B 2
F F2A 0.4090(9) 0.2063(8) 0.2803(8) 0.0219(15) Uani d U P D 0.5 B 2
N N1A 1.092(3) 0.7460(16) -0.038(3) 0.017(2) Uani d U P D 0.5 C 2
I I1 0.72499(3) 0.36778(5) 0.23829(3) 0.01997(11) Uani d U . D 1 . .

loop_
_atom_site_aniso_label
_atom_site_aniso_U_11
_atom_site_aniso_U_22
_atom_site_aniso_U_33
_atom_site_aniso_U_12
_atom_site_aniso_U_13
_atom_site_aniso_U_23
C1 0.019(3) 0.018(3) 0.019(3) 0.001(3) 0.004(2) 0.007(3)
C2 0.017(3) 0.018(4) 0.016(3) 0.001(3) 0.002(2) 0.007(3)
C3 0.018(3) 0.016(3) 0.016(3) 0.000(3) 0.006(2) 0.004(3)
C4 0.021(3) 0.017(3) 0.015(3) 0.002(3) 0.001(3) 0.005(3)
C5 0.020(3) 0.018(4) 0.018(3) 0.003(3) 0.003(3) 0.004(3)
C6 0.020(3) 0.021(4) 0.009(3) -0.002(3) 0.002(3) 0.003(3)
C7 0.019(3) 0.020(4) 0.006(3) 0.000(3) 0.001(3) -0.001(3)
C8 0.018(3) 0.019(5) 0.009(3) 0.003(3) 0.003(3) 0.002(3)
C9 0.016(3) 0.016(4) 0.012(3) 0.000(3) 0.002(2) 0.004(3)
C10 0.018(3) 0.019(4) 0.014(4) 0.003(3) 0.003(3) 0.007(3)
C11 0.021(4) 0.020(5) 0.023(4) 0.001(4) -0.001(3) 0.012(4)
C12 0.015(4) 0.020(5) 0.025(4) 0.001(3) 0.000(3) 0.010(4)
C13 0.018(4) 0.020(5) 0.024(4) 0.002(3) 0.003(3) 0.008(4)
C14 0.014(3) 0.019(4) 0.015(3) 0.001(3) 0.002(3) 0.008(3)
C15 0.015(3) 0.020(4) 0.015(3) -0.003(3) -0.001(3) 0.008(3)
C16 0.011(3) 0.020(3) 0.017(3) -0.001(3) 0.003(3) 0.007(3)
C17 0.016(3) 0.019(4) 0.015(3) 0.001(3) 0.001(3) 0.005(3)
F1 0.024(3) 0.026(4) 0.015(3) 0.002(3) 0.002(3) 0.009(3)
F2 0.024(3) 0.031(4) 0.021(4) 0.010(3) 0.005(3) 0.010(3)
N1 0.017(3) 0.016(4) 0.017(3) 0.002(4) 0.003(3) 0.005(3)
C1A 0.019(3) 0.017(3) 0.019(3) -0.001(3) 0.003(3) 0.005(3)
C2A 0.022(3) 0.017(4) 0.017(3) -0.002(3) 0.003(3) 0.002(3)
C3A 0.018(3) 0.020(4) 0.014(3) 0.000(3) 0.003(2) 0.005(3)
C4A 0.017(3) 0.020(3) 0.017(3) -0.001(3) 0.002(2) 0.004(3)
C5A 0.016(3) 0.020(3) 0.014(3) 0.004(3) 0.003(2) 0.005(3)
C6A 0.021(3) 0.017(4) 0.009(3) -0.001(3) 0.001(3) 0.003(3)
C7A 0.018(3) 0.020(4) 0.010(3) 0.001(3) 0.003(3) 0.004(3)
C8A 0.015(3) 0.018(4) 0.010(3) 0.001(3) 0.004(3) 0.006(3)
C9A 0.014(3) 0.020(3) 0.013(3) 0.003(3) 0.001(3) 0.008(3)
C10A 0.018(3) 0.023(4) 0.016(4) 0.002(3) 0.002(3) 0.007(3)
C11A 0.019(4) 0.024(4) 0.018(4) 0.002(3) 0.001(3) 0.007(3)
C12A 0.017(4) 0.024(4) 0.021(4) 0.000(3) 0.001(3) 0.009(3)
C13A 0.013(3) 0.022(4) 0.019(4) 0.006(3) 0.001(3) 0.012(3)
C14A 0.014(3) 0.020(4) 0.013(3) 0.003(3) 0.001(3) 0.007(3)
C15A 0.014(3) 0.020(3) 0.014(3) -0.003(3) 0.001(3) 0.006(3)
C16A 0.012(3) 0.019(3) 0.016(3) 0.000(3) 0.001(3) 0.008(3)
C17A 0.015(3) 0.015(3) 0.015(3) 0.001(3) 0.001(3) 0.003(3)
F1A 0.019(3) 0.019(3) 0.021(4) -0.002(2) 0.004(3) 0.005(3)
F2A 0.026(3) 0.016(3) 0.015(3) 0.000(3) 0.006(3) 0.001(3)
N1A 0.015(3) 0.017(4) 0.015(3) 0.001(3) 0.006(2) 0.005(3)
I1 0.01789(17) 0.0227(2) 0.01648(15) 0.00319(15) 0.00677(12) 0.00653(18)

loop_
_atom_type_symbol
_atom_type_description
_atom_type_scat_dispersion_real
_atom_type_scat_dispersion_imag
_atom_type_scat_source
C C 0.0033 0.0016 'International Tables Vol C Tables 4.2.6.8 and 6.1.1.4'
H H 0.0000 0.0000 'International Tables Vol C Tables 4.2.6.8 and 6.1.1.4'
N N 0.0061 0.0033 'International Tables Vol C Tables 4.2.6.8 and 6.1.1.4'
F F 0.0171 0.0103 'International Tables Vol C Tables 4.2.6.8 and 6.1.1.4'
I I -0.4742 1.8119 'International Tables Vol C Tables 4.2.6.8 and 6.1.1.4'

loop_
_geom_angle_atom_site_label_1
_geom_angle_atom_site_label_2
_geom_angle_atom_site_label_3
_geom_angle_site_symmetry_1
_geom_angle_site_symmetry_3
_geom_angle
N1 C1 C2 . . 125.4(13)
C1 C2 C3 . . 117.9(10)
C4 C3 C2 . . 117.8(8)
C4 C3 C6 . . 119.7(11)
C2 C3 C6 . . 122.5(10)
C3 C4 C5 . . 119.5(10)
N1 C5 C4 . . 122.8(11)
C7 C6 C3 . . 136.0(12)
C6 C7 C8 . . 137.2(11)
C9 C8 C14 . 2_676 120.7(10)
C9 C8 C7 . . 119.2(13)
C14 C8 C7 2_676 . 120.0(12)
C8 C9 C14 . . 120.8(9)
C8 C9 C10 . . 121.3(9)
C14 C9 C10 . . 118.0(8)
C11 C10 C9 . . 120.7(8)
C10 C11 C12 . . 120.8(9)
C13 C12 C11 . . 120.2(9)
C12 C13 C14 . . 121.4(9)
C9 C14 C13 . . 118.9(9)
C9 C14 C8 . 2_676 118.5(9)
C13 C14 C8 . 2_676 122.6(9)
C17 C15 F1 2_666 . 118.0(11)
C17 C15 C16 2_666 . 122.7(13)
F1 C15 C16 . . 119.4(10)
C17 C16 C15 . . 115.9(13)
C17 C16 I1 . . 122.9(12)
C15 C16 I1 . . 121.3(12)
F2 C17 C15 . 2_666 120.0(12)
F2 C17 C16 . . 118.5(10)
C15 C17 C16 2_666 . 121.5(13)
C1 N1 C5 . . 116.5(11)
N1A C1A C2A . . 123.9(11)
C1A C2A C3A . . 119.5(9)
C2A C3A C4A . . 117.6(8)
C2A C3A C6A . . 120.7(10)
C4A C3A C6A . . 121.7(11)
C5A C4A C3A . . 117.8(10)
N1A C5A C4A . . 123.6(12)
C7A C6A C3A . . 137.4(11)
C6A C7A C8A . . 139.4(13)
C9A C8A C14A . 2_676 119.5(9)
C9A C8A C7A . . 122.6(11)
C14A C8A C7A 2_676 . 117.9(11)
C8A C9A C14A . . 120.8(9)
C8A C9A C10A . . 121.2(8)
C14A C9A C10A . . 118.0(8)
C11A C10A C9A . . 121.1(8)
C10A C11A C12A . . 120.5(10)
C13A C12A C11A . . 120.1(9)
C12A C13A C14A . . 121.4(9)
C8A C14A C9A 2_676 . 119.7(9)
C8A C14A C13A 2_676 . 121.3(9)
C9A C14A C13A . . 119.0(8)
F1A C15A C17A . 2_666 118.2(10)
F1A C15A C16A . . 119.8(9)
C17A C15A C16A 2_666 . 121.9(12)
C17A C16A C15A . . 116.5(13)
C17A C16A I1 . . 121.9(11)
C15A C16A I1 . . 121.2(11)
F2A C17A C15A . 2_666 119.0(10)
F2A C17A C16A . . 119.6(10)
C15A C17A C16A 2_666 . 121.4(12)
C1A N1A C5A . . 117.5(11)

loop_
_geom_bond_atom_site_label_1
_geom_bond_atom_site_label_2
_geom_bond_site_symmetry_2
_geom_bond_distance
C1 N1 . 1.32(2)
C1 C2 . 1.379(12)
C2 C3 . 1.415(16)
C3 C4 . 1.379(15)
C3 C6 . 1.486(11)
C4 C5 . 1.393(12)
C5 N1 . 1.36(2)
C6 C7 . 1.130(12)
C7 C8 . 1.504(11)
C8 C9 . 1.404(17)
C8 C14 2_676 1.44(2)
C9 C14 . 1.428(11)
C9 C10 . 1.448(11)
C10 C11 . 1.366(12)
C11 C12 . 1.417(12)
C12 C13 . 1.358(12)
C13 C14 . 1.434(12)
C14 C8 2_676 1.44(2)
C15 C17 2_666 1.359(14)
C15 F1 . 1.369(12)
C15 C16 . 1.41(2)
C16 C17 . 1.38(2)
C16 I1 . 2.107(17)
C17 F2 . 1.340(12)
C17 C15 2_666 1.359(14)
C1A N1A . 1.33(2)
C1A C2A . 1.369(13)
C2A C3A . 1.410(15)
C3A C4A . 1.411(15)
C3A C6A . 1.476(11)
C4A C5A . 1.399(12)
C5A N1A . 1.35(2)
C6A C7A . 1.115(12)
C7A C8A . 1.507(11)
C8A C9A . 1.406(15)
C8A C14A 2_676 1.412(18)
C9A C14A . 1.426(11)
C9A C10A . 1.443(11)
C10A C11A . 1.370(12)
C11A C12A . 1.419(12)
C12A C13A . 1.365(12)
C13A C14A . 1.430(11)
C14A C8A 2_676 1.412(18)
C15A F1A . 1.360(11)
C15A C17A 2_666 1.378(13)
C15A C16A . 1.414(18)
C16A C17A . 1.384(18)
C16A I1 . 2.106(18)
C17A F2A . 1.348(12)
C17A C15A 2_666 1.378(13)
